data_7112133
loop_
_publ_author_name
'Mousumi Garai'
'Kumar Biradha'

_publ_section_title
;
 Coordination polymers of organic polymers synthesized via
 photopolymerization of single crystals: two-dimensional hydrogen bonding
 layers with amazing shock absorbing nature
;
_journal_name_full Chem.Commun.
_journal_page_first 3568
_journal_paper_doi 10.1039/C4CC00625A
_journal_volume 50
_journal_year 2014
_chemical_formula_sum 'C18 H18 Ag N5 O5'
_chemical_formula_weight 492.24
_chemical_name_systematic
; 
 ? 
;
_space_group_IT_number 2
_symmetry_cell_setting triclinic
_symmetry_space_group_name_Hall '-P 1'
_symmetry_space_group_name_H-M 'P -1'
_atom_sites_solution_hydrogens geom
_atom_sites_solution_primary direct
_atom_sites_solution_secondary difmap
_audit_creation_method SHELXL-97
_cell_angle_alpha 76.789(13)
_cell_angle_beta 80.643(13)
_cell_angle_gamma 69.187(12)
_cell_formula_units_Z 4
_cell_length_a 10.839(5)
_cell_length_b 11.156(5)
_cell_length_c 17.108(7)
_cell_measurement_reflns_used 6764
_cell_measurement_temperature 293(2)
_cell_measurement_theta_max 25.50
_cell_measurement_theta_min 1.23
_cell_volume 1875.0(14)
_computing_structure_refinement 'SHELXL-97 (Sheldrick, 1997)'
_computing_structure_solution 'SHELXS-97 (Sheldrick, 1990)'
_diffrn_ambient_temperature 293(2)
_diffrn_measured_fraction_theta_full 0.969
_diffrn_measured_fraction_theta_max 0.969
_diffrn_measurement_device_type 'Bruker CCD APEX-2'
_diffrn_measurement_method hemisphere
_diffrn_radiation_monochromator graphite
_diffrn_radiation_source 'fine-focus sealed tube'
_diffrn_radiation_type MoK\a
_diffrn_radiation_wavelength 0.71073
_diffrn_reflns_av_R_equivalents 0.0614
_diffrn_reflns_av_sigmaI/netI 0.0709
_diffrn_reflns_limit_h_max 13
_diffrn_reflns_limit_h_min -13
_diffrn_reflns_limit_k_max 13
_diffrn_reflns_limit_k_min -13
_diffrn_reflns_limit_l_max 20
_diffrn_reflns_limit_l_min -20
_diffrn_reflns_number 22263
_diffrn_reflns_theta_full 25.50
_diffrn_reflns_theta_max 25.50
_diffrn_reflns_theta_min 1.23
_exptl_absorpt_coefficient_mu 1.118
_exptl_absorpt_correction_T_max 0.884
_exptl_absorpt_correction_T_min 0.840
_exptl_absorpt_correction_type empirical
_exptl_absorpt_process_details sadabs
_exptl_crystal_colour white
_exptl_crystal_density_diffrn 1.744
_exptl_crystal_density_method 'not measured'
_exptl_crystal_description 'plate like'
_exptl_crystal_F_000 992
_exptl_crystal_size_max 0.23
_exptl_crystal_size_mid 0.13
_exptl_crystal_size_min 0.11
_refine_diff_density_max 1.662
_refine_diff_density_min -0.766
_refine_diff_density_rms 0.104
_refine_ls_extinction_method none
_refine_ls_goodness_of_fit_ref 1.140
_refine_ls_hydrogen_treatment mixed
_refine_ls_matrix_type full
_refine_ls_number_parameters 532
_refine_ls_number_reflns 6764
_refine_ls_number_restraints 0
_refine_ls_restrained_S_all 1.140
_refine_ls_R_factor_all 0.1474
_refine_ls_R_factor_gt 0.0791
_refine_ls_shift/su_max 0.015
_refine_ls_shift/su_mean 0.001
_refine_ls_structure_factor_coef Fsqd
_refine_ls_weighting_details 'calc w=1/[\s^2^(Fo^2^)+(0.0800P)^2^+0.0000P] where P=(Fo^2^+2Fc^2^)/3'
_refine_ls_weighting_scheme calc
_refine_ls_wR_factor_gt 0.1693
_refine_ls_wR_factor_ref 0.1889
_reflns_number_gt 3731
_reflns_number_total 6764
_reflns_threshold_expression >2sigma(I)
_cod_data_source_file c4cc00625a.cif
_cod_data_source_block 4
_cod_original_cell_volume 1874.9(13)
_cod_original_sg_symbol_H-M P-1
_cod_database_code 7112133

loop_
_symmetry_equiv_pos_as_xyz
'x, y, z'
'-x, -y, -z'

loop_
_atom_site_label
_atom_site_type_symbol
_atom_site_fract_x
_atom_site_fract_y
_atom_site_fract_z
_atom_site_U_iso_or_equiv
_atom_site_adp_type
_atom_site_occupancy
_atom_site_symmetry_multiplicity
_atom_site_calc_flag
_atom_site_refinement_flags
Ag1 Ag 1.76418(6) -2.00428(6) 0.23805(4) 0.0810(3) Uani 1 1 d .
Ag2 Ag 1.76602(6) -1.52188(7) 0.25022(4) 0.0844(3) Uani 1 1 d .
N11A N 1.9351(6) -1.6651(6) 0.1965(4) 0.0618(17) Uani 1 1 d .
C11A C 2.0644(6) -1.8901(6) 0.2005(4) 0.0449(17) Uani 1 1 d .
C12A C 1.9655(7) -1.7898(7) 0.2339(5) 0.059(2) Uani 1 1 d .
H12A H 1.9200 -1.8105 0.2833 0.071 Uiso 1 1 calc R
C13A C 1.9989(8) -1.6342(8) 0.1276(5) 0.070(2) Uani 1 1 d .
H13A H 1.9784 -1.5466 0.1035 0.084 Uiso 1 1 calc R
C14A C 2.0939(8) -1.7247(8) 0.0899(5) 0.074(2) Uani 1 1 d .
H14A H 2.1362 -1.7003 0.0402 0.089 Uiso 1 1 calc R
C15A C 2.1256(8) -1.8524(8) 0.1269(5) 0.068(2) Uani 1 1 d .
H15A H 2.1904 -1.9156 0.1017 0.081 Uiso 1 1 calc R
C16A C 2.0902(6) -2.0248(6) 0.2438(4) 0.0467(17) Uani 1 1 d .
H16A H 2.0357 -2.0381 0.2905 0.056 Uiso 1 1 calc R
C17A C 2.1827(7) -2.1282(7) 0.2229(4) 0.0473(17) Uani 1 1 d .
H17A H 2.2403 -2.1179 0.1772 0.057 Uiso 1 1 calc R
C18A C 2.1980(6) -2.2595(6) 0.2692(4) 0.0420(16) Uani 1 1 d .
N21A N 2.5987(6) -3.3824(6) 0.3024(4) 0.0639(18) Uani 1 1 d .
C21A C 2.4648(6) -3.1549(7) 0.3037(4) 0.0469(17) Uani 1 1 d .
C22A C 2.5650(6) -3.2543(6) 0.2682(5) 0.0511(18) Uani 1 1 d .
H22A H 2.6096 -3.2304 0.2192 0.061 Uiso 1 1 calc R
C23A C 2.5323(8) -3.4146(8) 0.3706(5) 0.071(2) Uani 1 1 d .
H23A H 2.5521 -3.5024 0.3940 0.085 Uiso 1 1 calc R
C24A C 2.4336(8) -3.3225(7) 0.4091(5) 0.067(2) Uani 1 1 d .
H24A H 2.3895 -3.3482 0.4578 0.080 Uiso 1 1 calc R
C25A C 2.4029(7) -3.1958(8) 0.3747(5) 0.058(2) Uani 1 1 d .
H25A H 2.3369 -3.1341 0.4005 0.070 Uiso 1 1 calc R
C26A C 2.4400(7) -3.0188(7) 0.2616(4) 0.0510(18) Uani 1 1 d .
H26A H 2.4922 -3.0053 0.2138 0.061 Uiso 1 1 calc R
C27A C 2.3518(7) -2.9149(6) 0.2847(4) 0.0482(17) Uani 1 1 d .
H27A H 2.2968 -2.9261 0.3315 0.058 Uiso 1 1 calc R
C28A C 2.3350(7) -2.7800(7) 0.2400(4) 0.0471(17) Uani 1 1 d .
O18A O 2.1317(5) -2.2817(5) 0.3347(3) 0.0624(14) Uani 1 1 d .
O28A O 2.4041(5) -2.7613(5) 0.1749(3) 0.0623(14) Uani 1 1 d .
N1A N 2.2886(5) -2.3574(5) 0.2358(3) 0.0463(14) Uani 1 1 d .
H1A H 2.3344 -2.3374 0.1920 0.056 Uiso 1 1 calc R
C1A C 2.3133(7) -2.4968(6) 0.2703(4) 0.0528(19) Uani 1 1 d .
H1A1 H 2.2966 -2.5080 0.3285 0.063 Uiso 1 1 calc .
H1A2 H 2.4054 -2.5459 0.2573 0.063 Uiso 1 1 calc .
C2A C 2.2255(7) -2.5488(7) 0.2376(4) 0.058(2) Uani 1 1 d .
H2A1 H 2.1335 -2.4979 0.2491 0.069 Uiso 1 1 calc .
H2A2 H 2.2440 -2.5397 0.1795 0.069 Uiso 1 1 calc .
N2A N 2.2463(5) -2.6850(5) 0.2728(3) 0.0509(15) Uani 1 1 d .
H2A H 2.1994 -2.7043 0.3162 0.061 Uiso 1 1 calc R
N11B N 1.7721(6) -2.1463(6) 0.3481(4) 0.0605(17) Uani 1 1 d .
C11B C 1.8333(6) -2.3678(7) 0.4169(4) 0.0491(18) Uani 1 1 d .
C12B C 1.8367(7) -2.2686(8) 0.3509(4) 0.059(2) Uani 1 1 d .
H12B H 1.8903 -2.2929 0.3050 0.071 Uiso 1 1 calc R
C13B C 1.6925(8) -2.1087(7) 0.4152(6) 0.069(2) Uani 1 1 d .
H13B H 1.6437 -2.0210 0.4143 0.083 Uiso 1 1 calc R
C14B C 1.6840(8) -2.1987(9) 0.4835(5) 0.073(2) Uani 1 1 d .
H14B H 1.6314 -2.1713 0.5290 0.088 Uiso 1 1 calc R
C15B C 1.7514(7) -2.3275(8) 0.4853(4) 0.062(2) Uani 1 1 d .
H15B H 1.7435 -2.3886 0.5313 0.074 Uiso 1 1 calc R
C16B C 1.9063(7) -2.5009(7) 0.4122(4) 0.0533(19) Uani 1 1 d .
H16B H 1.9520 -2.5155 0.3624 0.064 Uiso 1 1 calc R
C17B C 1.9182(7) -2.6075(7) 0.4692(4) 0.0514(18) Uani 1 1 d .
H17B H 1.8770 -2.5959 0.5203 0.062 Uiso 1 1 calc R
C18B C 1.9904(7) -2.7396(7) 0.4572(4) 0.0490(18) Uani 1 1 d .
N21B N 1.7549(7) -1.8573(6) 0.1296(4) 0.0669(19) Uani 1 1 d .
C21B C 1.6893(7) -1.7362(7) 0.1326(5) 0.056(2) Uani 1 1 d .
H21B H 1.6414 -1.7161 0.1809 0.067 Uiso 1 1 calc R
C22B C 1.6863(7) -1.6321(7) 0.0665(4) 0.0508(18) Uani 1 1 d .
C23B C 1.7615(7) -1.6674(7) -0.0036(5) 0.060(2) Uani 1 1 d .
H23B H 1.7660 -1.6036 -0.0487 0.072 Uiso 1 1 calc R
C24B C 1.8282(8) -1.7946(8) -0.0063(5) 0.072(2) Uani 1 1 d .
H24B H 1.8758 -1.8182 -0.0540 0.087 Uiso 1 1 calc R
C25B C 1.8260(8) -1.8878(7) 0.0597(6) 0.068(2) Uani 1 1 d .
H25B H 1.8743 -1.9745 0.0572 0.082 Uiso 1 1 calc R
C26B C 1.6129(6) -1.5018(7) 0.0765(4) 0.0484(18) Uani 1 1 d .
H26B H 1.5770 -1.4920 0.1288 0.058 Uiso 1 1 calc R
C27B C 1.5880(7) -1.3914(7) 0.0219(4) 0.0511(18) Uani 1 1 d .
H27B H 1.6190 -1.3974 -0.0316 0.061 Uiso 1 1 calc R
C28B C 1.5164(7) -1.2640(7) 0.0403(5) 0.0498(18) Uani 1 1 d .
O18B O 2.0601(5) -2.7666(5) 0.3938(3) 0.0653(14) Uani 1 1 d .
O28B O 1.4577(5) -1.2474(5) 0.1078(3) 0.0655(14) Uani 1 1 d .
N1B N 1.9817(6) -2.8362(6) 0.5199(3) 0.0548(16) Uani 1 1 d .
H1B H 1.9368 -2.8149 0.5639 0.066 Uiso 1 1 calc R
C1B C 2.0442(7) -2.9735(7) 0.5168(5) 0.061(2) Uani 1 1 d .
H1B1 H 2.0638 -3.0222 0.5706 0.074 Uiso 1 1 calc .
H1B2 H 2.1273 -2.9861 0.4832 0.074 Uiso 1 1 calc .
C2B C 1.4535(7) -1.0271(7) -0.0115(5) 0.062(2) Uani 1 1 d .
H2B1 H 1.3795 -1.0210 0.0296 0.074 Uiso 1 1 calc .
H2B2 H 1.4187 -0.9751 -0.0618 0.074 Uiso 1 1 calc .
N2B N 1.5159(6) -1.1609(6) -0.0207(3) 0.0546(16) Uani 1 1 d .
H2B H 1.5548 -1.1768 -0.0670 0.065 Uiso 1 1 calc R
N100 N 1.6437(11) -1.7641(8) 0.3719(7) 0.095(3) Uani 1 1 d .
O102 O 1.5861(16) -1.7839(17) 0.4281(9) 0.298(10) Uani 1 1 d .
O101 O 1.6175(18) -1.7851(16) 0.3222(6) 0.295(11) Uani 1 1 d .
O103 O 1.7248(10) -1.7186(9) 0.3869(7) 0.163(4) Uani 1 1 d .
N200 N 1.8712(10) -1.2639(9) 0.1331(5) 0.083(2) Uani 1 1 d .
O204 O 1.8052(13) -1.1678(12) 0.1148(8) 0.162(6) Uani 0.75 1 d P
O203 O 1.9540(15) -1.3526(12) 0.1560(11) 0.205(8) Uani 0.75 1 d P
O202 O 1.9433(17) -1.2148(19) 0.1606(8) 0.171(6) Uani 0.75 1 d P
O201 O 1.8002(12) -1.3190(13) 0.1112(8) 0.141(4) Uani 0.75 1 d P

loop_
_atom_site_aniso_label
_atom_site_aniso_U_11
_atom_site_aniso_U_22
_atom_site_aniso_U_33
_atom_site_aniso_U_23
_atom_site_aniso_U_13
_atom_site_aniso_U_12
Ag1 0.0913(5) 0.0514(4) 0.0959(6) 0.0158(4) -0.0353(4) -0.0250(4)
Ag2 0.0705(4) 0.0576(4) 0.1218(7) -0.0366(4) -0.0226(4) 0.0014(3)
N11A 0.057(4) 0.055(4) 0.071(5) -0.015(4) -0.013(4) -0.010(3)
C11A 0.039(3) 0.043(4) 0.049(4) -0.012(3) -0.002(3) -0.007(3)
C12A 0.053(4) 0.052(5) 0.075(5) -0.010(4) -0.008(4) -0.022(4)
C13A 0.082(6) 0.050(5) 0.076(6) 0.000(5) -0.020(5) -0.022(5)
C14A 0.080(6) 0.057(5) 0.078(6) -0.003(5) -0.003(5) -0.021(5)
C15A 0.070(5) 0.054(5) 0.077(6) -0.019(4) 0.000(5) -0.015(4)
C16A 0.041(4) 0.036(4) 0.060(4) -0.007(3) -0.001(3) -0.010(3)
C17A 0.059(4) 0.051(4) 0.045(4) -0.015(3) 0.001(3) -0.033(4)
C18A 0.044(4) 0.037(4) 0.052(4) -0.012(3) -0.001(3) -0.021(3)
N21A 0.076(4) 0.058(4) 0.063(4) -0.004(3) -0.028(4) -0.024(4)
C21A 0.049(4) 0.047(4) 0.053(5) -0.013(3) -0.011(3) -0.020(3)
C22A 0.045(4) 0.037(4) 0.071(5) -0.008(4) -0.013(4) -0.011(3)
C23A 0.087(6) 0.056(5) 0.070(6) 0.002(5) -0.031(5) -0.023(5)
C24A 0.081(6) 0.051(5) 0.063(5) -0.002(4) -0.011(4) -0.019(4)
C25A 0.059(4) 0.058(5) 0.061(5) -0.011(4) -0.009(4) -0.021(4)
C26A 0.049(4) 0.061(5) 0.051(4) -0.013(4) -0.002(3) -0.028(4)
C27A 0.056(4) 0.047(4) 0.047(4) -0.018(3) 0.006(3) -0.022(4)
C28A 0.054(4) 0.044(4) 0.046(4) -0.006(3) -0.002(4) -0.023(4)
O18A 0.069(3) 0.064(3) 0.053(3) -0.012(3) 0.018(3) -0.031(3)
O28A 0.077(3) 0.055(3) 0.051(3) -0.014(2) 0.019(3) -0.027(3)
N1A 0.063(4) 0.037(3) 0.039(3) -0.008(3) 0.010(3) -0.022(3)
C1A 0.075(5) 0.036(4) 0.045(4) -0.005(3) 0.006(4) -0.021(4)
C2A 0.075(5) 0.053(4) 0.048(4) -0.010(4) 0.004(4) -0.029(4)
N2A 0.064(4) 0.038(3) 0.048(3) -0.005(3) 0.010(3) -0.023(3)
N11B 0.057(4) 0.043(4) 0.075(5) 0.001(3) -0.019(4) -0.010(3)
C11B 0.046(4) 0.055(4) 0.049(4) -0.011(4) -0.008(3) -0.017(3)
C12B 0.062(5) 0.068(5) 0.046(4) 0.008(4) -0.014(4) -0.027(4)
C13B 0.058(5) 0.038(4) 0.108(7) -0.018(5) -0.020(5) -0.004(4)
C14B 0.068(5) 0.080(7) 0.074(6) -0.033(5) 0.005(5) -0.019(5)
C15B 0.073(5) 0.060(5) 0.048(5) -0.007(4) -0.004(4) -0.019(4)
C16B 0.059(4) 0.064(5) 0.038(4) -0.011(4) 0.001(3) -0.022(4)
C17B 0.067(5) 0.051(4) 0.046(4) -0.016(4) 0.008(4) -0.033(4)
C18B 0.054(4) 0.057(5) 0.050(5) -0.019(4) 0.008(4) -0.034(4)
N21B 0.078(4) 0.044(4) 0.077(5) 0.008(3) -0.027(4) -0.021(3)
C21B 0.054(4) 0.047(4) 0.063(5) -0.003(4) -0.018(4) -0.013(4)
C22B 0.054(4) 0.041(4) 0.061(5) -0.006(4) -0.021(4) -0.015(3)
C23B 0.069(5) 0.049(4) 0.054(5) -0.009(4) -0.005(4) -0.012(4)
C24B 0.075(5) 0.061(5) 0.069(6) -0.018(5) -0.005(4) -0.004(4)
C25B 0.060(5) 0.040(4) 0.098(7) -0.027(5) -0.011(5) 0.003(4)
C26B 0.054(4) 0.059(5) 0.038(4) -0.017(3) -0.001(3) -0.024(4)
C27B 0.075(5) 0.045(4) 0.039(4) -0.009(3) 0.001(4) -0.030(4)
C28B 0.051(4) 0.050(4) 0.057(5) -0.017(4) 0.002(4) -0.026(4)
O18B 0.083(4) 0.067(3) 0.051(3) -0.018(3) 0.015(3) -0.035(3)
O28B 0.083(4) 0.066(4) 0.050(3) -0.020(3) 0.014(3) -0.031(3)
N1B 0.071(4) 0.046(3) 0.050(4) -0.008(3) 0.002(3) -0.028(3)
C1B 0.070(5) 0.043(4) 0.072(5) -0.009(4) -0.001(4) -0.023(4)
C2B 0.064(5) 0.049(5) 0.081(6) -0.025(4) -0.005(4) -0.022(4)
N2B 0.066(4) 0.046(3) 0.054(4) -0.012(3) 0.006(3) -0.024(3)
N100 0.125(8) 0.068(5) 0.096(8) -0.032(5) 0.047(7) -0.050(5)
O102 0.36(2) 0.42(3) 0.238(14) -0.177(16) 0.148(14) -0.272(19)
O101 0.47(3) 0.249(17) 0.100(8) -0.071(10) -0.095(12) 0.016(15)
O103 0.126(7) 0.088(7) 0.241(12) -0.010(7) 0.002(7) -0.014(6)
N200 0.099(7) 0.054(5) 0.084(6) -0.010(5) -0.010(5) -0.013(6)
O204 0.163(11) 0.084(8) 0.177(12) 0.016(8) -0.036(9) 0.018(8)
O203 0.190(13) 0.083(8) 0.299(19) -0.037(11) -0.087(13) 0.038(9)
O202 0.189(14) 0.215(19) 0.101(9) -0.029(11) 0.035(9) -0.078(15)
O201 0.121(9) 0.139(11) 0.170(11) -0.039(9) -0.016(8) -0.044(8)

loop_
_atom_type_symbol
_atom_type_description
_atom_type_scat_dispersion_real
_atom_type_scat_dispersion_imag
_atom_type_scat_source
C C 0.0033 0.0016 'International Tables Vol C Tables 4.2.6.8 and 6.1.1.4'
H H 0.0000 0.0000 'International Tables Vol C Tables 4.2.6.8 and 6.1.1.4'
N N 0.0061 0.0033 'International Tables Vol C Tables 4.2.6.8 and 6.1.1.4'
O O 0.0106 0.0060 'International Tables Vol C Tables 4.2.6.8 and 6.1.1.4'
Ag Ag -0.8971 1.1015 'International Tables Vol C Tables 4.2.6.8 and 6.1.1.4'

loop_
_geom_angle_atom_site_label_1
_geom_angle_atom_site_label_2
_geom_angle_atom_site_label_3
_geom_angle
_geom_angle_site_symmetry_1
_geom_angle_site_symmetry_3
N11B Ag1 N21B 178.3(2) . .
N21A Ag2 N11A 179.3(2) 1_475 .
C12A N11A C13A 120.1(7) . .
C12A N11A Ag2 117.3(6) . .
C13A N11A Ag2 122.5(6) . .
C15A C11A C12A 116.0(7) . .
C15A C11A C16A 125.4(6) . .
C12A C11A C16A 118.6(6) . .
N11A C12A C11A 121.5(7) . .
N11A C13A C14A 122.6(8) . .
C15A C14A C13A 118.2(8) . .
C14A C15A C11A 121.7(8) . .
C17A C16A C11A 126.1(7) . .
C16A C17A C18A 121.9(6) . .
O18A C18A N1A 121.5(6) . .
O18A C18A C17A 123.4(6) . .
N1A C18A C17A 115.1(6) . .
C23A N21A C22A 117.6(7) . .
C23A N21A Ag2 122.4(6) . 1_635
C22A N21A Ag2 119.8(5) . 1_635
C25A C21A C22A 115.7(7) . .
C25A C21A C26A 126.4(7) . .
C22A C21A C26A 117.8(6) . .
N21A C22A C21A 123.1(7) . .
N21A C23A C24A 122.5(8) . .
C23A C24A C25A 119.0(8) . .
C21A C25A C24A 122.1(8) . .
C27A C26A C21A 126.5(7) . .
C26A C27A C28A 123.4(7) . .
O28A C28A N2A 123.5(6) . .
O28A C28A C27A 120.1(7) . .
N2A C28A C27A 116.3(6) . .
C18A N1A C1A 123.7(5) . .
N1A C1A C2A 110.9(6) . .
N2A C2A C1A 111.4(6) . .
C28A N2A C2A 121.8(6) . .
C13B N11B C12B 118.0(7) . .
C13B N11B Ag1 119.1(5) . .
C12B N11B Ag1 122.4(6) . .
C12B C11B C15B 115.7(7) . .
C12B C11B C16B 120.7(7) . .
C15B C11B C16B 123.7(7) . .
C11B C12B N11B 125.6(8) . .
N11B C13B C14B 120.8(7) . .
C15B C14B C13B 120.6(8) . .
C14B C15B C11B 119.3(7) . .
C17B C16B C11B 129.1(7) . .
C16B C17B C18B 124.8(7) . .
O18B C18B N1B 120.2(7) . .
O18B C18B C17B 123.4(7) . .
N1B C18B C17B 116.4(6) . .
C21B N21B C25B 118.6(7) . .
C21B N21B Ag1 119.8(6) . .
C25B N21B Ag1 121.3(5) . .
N21B C21B C22B 123.8(7) . .
C21B C22B C23B 115.7(7) . .
C21B C22B C26B 119.4(7) . .
C23B C22B C26B 124.9(6) . .
C24B C23B C22B 120.0(7) . .
C25B C24B C23B 120.5(8) . .
N21B C25B C24B 121.4(7) . .
C27B C26B C22B 129.5(7) . .
C26B C27B C28B 124.2(7) . .
O28B C28B N2B 121.4(7) . .
O28B C28B C27B 122.5(7) . .
N2B C28B C27B 116.2(6) . .
C18B N1B C1B 123.3(6) . .
N1B C1B C1B 111.8(7) . 2_9/6
N2B C2B C2B 112.3(8) . 2_835
C28B N2B C2B 123.3(6) . .
O101 N100 O102 115.5(18) . .
O101 N100 O103 137.8(16) . .
O102 N100 O103 106.7(14) . .
N100 O102 O101 31.5(11) . .
N100 O102 O103 39.7(9) . .
O101 O102 O103 71.2(9) . .
N100 O101 O102 33.0(8) . .
N100 O103 O102 33.7(7) . .
O204 N200 O203 167.0(19) . .
O204 N200 O201 93.9(13) . .
O203 N200 O201 99.2(13) . .
O204 N200 O202 89.2(13) . .
O203 N200 O202 77.8(13) . .
O201 N200 O202 175.4(12) . .
N200 O204 O202 51.0(10) . .
N200 O204 O201 48.0(9) . .
O202 O204 O201 99.0(10) . .
N200 O203 O202 56.3(9) . .
N200 O202 O203 45.9(9) . .
N200 O202 O204 39.8(8) . .
O203 O202 O204 85.7(14) . .
N200 O201 O204 38.1(7) . .

loop_
_geom_bond_atom_site_label_1
_geom_bond_atom_site_label_2
_geom_bond_distance
_geom_bond_site_symmetry_2
Ag1 N11B 2.157(6) .
Ag1 N21B 2.166(6) .
Ag2 N21A 2.147(7) 1_475
Ag2 N11A 2.190(6) .
N11A C12A 1.338(9) .
N11A C13A 1.306(10) .
C11A C15A 1.373(10) .
C11A C12A 1.404(10) .
C11A C16A 1.465(9) .
C13A C14A 1.355(11) .
C14A C15A 1.364(10) .
C16A C17A 1.309(9) .
C17A C18A 1.464(9) .
C18A O18A 1.253(7) .
C18A N1A 1.351(8) .
N21A C23A 1.314(10) .
N21A C22A 1.354(9) .
N21A Ag2 2.147(7) 1_635
C21A C25A 1.355(9) .
C21A C22A 1.420(9) .
C21A C26A 1.472(9) .
C23A C24A 1.391(11) .
C24A C25A 1.343(10) .
C26A C27A 1.309(9) .
C27A C28A 1.487(9) .
C28A O28A 1.255(8) .
C28A N2A 1.317(9) .
N1A C1A 1.474(8) .
C1A C2A 1.506(11) .
C2A N2A 1.450(9) .
N11B C13B 1.370(10) .
N11B C12B 1.287(9) .
C11B C12B 1.395(9) .
C11B C15B 1.407(10) .
C11B C16B 1.427(10) .
C13B C14B 1.370(11) .
C14B C15B 1.356(11) .
C16B C17B 1.335(9) .
C17B C18B 1.447(10) .
C18B O18B 1.248(8) .
C18B N1B 1.354(8) .
N21B C21B 1.293(9) .
N21B C25B 1.357(10) .
C21B C22B 1.418(9) .
C22B C23B 1.389(10) .
C22B C26B 1.422(10) .
C23B C24B 1.352(11) .
C24B C25B 1.352(11) .
C26B C27B 1.335(9) .
C27B C28B 1.437(10) .
C28B O28B 1.243(8) .
C28B N2B 1.364(9) .
N1B C1B 1.449(9) .
C1B C1B 1.526(15) 2_9/6
C2B N2B 1.438(9) .
C2B C2B 1.485(14) 2_835
N100 O101 1.037(14) .
N100 O102 1.080(12) .
N100 O103 1.244(12) .
O102 O101 1.790(16) .
O102 O103 1.867(15) .
N200 O204 1.065(12) .
N200 O203 1.115(14) .
N200 O201 1.284(14) .
N200 O202 1.292(17) .
O204 O202 1.663(19) .
O204 O201 1.722(18) .
O203 O202 1.52(2) .
